data_1511981
loop_
_publ_author_name
'Lin, Tze-Chia'
'Cole, Jacqueline M.'
'Higginbotham, Andrew P.'
'Edwards, Alison J.'
'Piltz, Ross O.'
'P\'erez-Moreno, Javier'
'Seo, Ji-Youn'
'Lee, Seung-Chul'
'Clays, Koen'
'Kwon, O-Pil'

_publ_section_title
;
 Molecular Origins of the High-Performance Nonlinear Optical
 Susceptibility in a Phenolic Polyene Chromophore: Electron Density
 Distributions, Hydrogen Bonding, and ab Initio Calculations
;
_journal_issue 18
_journal_name_full 'The Journal of Physical Chemistry C'
_journal_page_first 9416
_journal_paper_doi 10.1021/jp400648q
_journal_volume 117
_journal_year 2013
_chemical_formula_sum 'C19 H18 N2 O'
_chemical_formula_weight 290.35
_chemical_melting_point 485
_chemical_name_common OH1
_chemical_name_systematic
; 
2-(3-(2-(4-Hydroxyphenyl)vinyl)-5,5-dimethylcyclohex-2-en-1-ylidene)-malononit
rile
;
_space_group_IT_number 33
_symmetry_cell_setting orthorhombic
_symmetry_space_group_name_Hall 'P 2c -2n'
_symmetry_space_group_name_H-M 'P n a 21'
_atom_sites_solution_hydrogens geom
_atom_sites_solution_primary direct
_atom_sites_solution_secondary difmap
_audit_creation_method SHELXL-97
_cell_angle_alpha 90.00
_cell_angle_beta 90.00
_cell_angle_gamma 90.00
_cell_formula_units_Z 4
_cell_length_a 15.37110(10)
_cell_length_b 10.74780(10)
_cell_length_c 9.58260(10)
_cell_measurement_reflns_used 23990
_cell_measurement_temperature 100(2)
_cell_measurement_theta_max 75.5867
_cell_measurement_theta_min 4.1098
_cell_volume 1583.10(2)
_computing_cell_refinement
;
CrysAlisPro, Oxford Diffraction Ltd.,
Version 1.171.33.55 (release 05-01-2010 CrysAlis171 .NET)
(compiled Jan  5 2010,16:28:46)
;
_computing_data_collection
;
CrysAlisPro, Oxford Diffraction Ltd.,
Version 1.171.33.55 (release 05-01-2010 CrysAlis171 .NET)
(compiled Jan  5 2010,16:28:46)
;
_computing_data_reduction
;
CrysAlisPro, Oxford Diffraction Ltd.,
Version 1.171.33.55 (release 05-01-2010 CrysAlis171 .NET)
(compiled Jan  5 2010,16:28:46)
;
_computing_molecular_graphics 'SHELXTL-PLUS (Sheldrick, 1995)'
_computing_publication_material 'SHELXL-93 (Sheldrick, 1993)'
_computing_structure_refinement 'SHELXL-97 (Sheldrick, 1997)'
_computing_structure_solution 'SHELXS-97 (Sheldrick, 1990)'
_diffrn_ambient_temperature 100(2)
_diffrn_detector_area_resol_mean 10.5598
_diffrn_measured_fraction_theta_full 0.990
_diffrn_measured_fraction_theta_max 0.990
_diffrn_measurement_device_type 'SuperNova, Dual, Cu at zero, Atlas'
_diffrn_measurement_method '\w scans'
_diffrn_radiation_monochromator graphite
_diffrn_radiation_source 'fine-focus sealed tube'
_diffrn_radiation_type CuK\a
_diffrn_radiation_wavelength 1.54178
_diffrn_reflns_av_R_equivalents 0.0292
_diffrn_reflns_av_sigmaI/netI 0.0112
_diffrn_reflns_limit_h_max 19
_diffrn_reflns_limit_h_min -19
_diffrn_reflns_limit_k_max 13
_diffrn_reflns_limit_k_min -11
_diffrn_reflns_limit_l_max 11
_diffrn_reflns_limit_l_min -12
_diffrn_reflns_number 27691
_diffrn_reflns_theta_full 75.76
_diffrn_reflns_theta_max 75.76
_diffrn_reflns_theta_min 9.26
_diffrn_standards_decay_% 0
_exptl_absorpt_coefficient_mu 0.599
_exptl_absorpt_correction_T_max 0.6459
_exptl_absorpt_correction_T_min 0.6459
_exptl_absorpt_correction_type multi-scan
_exptl_absorpt_process_details
;    
CrysAlisPro, Oxford Diffraction Ltd.,
Version 1.171.33.55 (release 05-01-2010 CrysAlis171 .NET)
(compiled Jan  5 2010,16:28:46)
Empirical absorption correction using spherical harmonics,
 implemented in SCALE3 ABSPACK scaling algorithm. 
;
_exptl_crystal_colour red
_exptl_crystal_density_diffrn 1.218
_exptl_crystal_density_method 'not measured'
_exptl_crystal_description block
_exptl_crystal_F_000 616
_exptl_crystal_size_max 0.40
_exptl_crystal_size_mid 0.30
_exptl_crystal_size_min 0.20
_refine_diff_density_max 0.144
_refine_diff_density_min -0.209
_refine_diff_density_rms 0.042
_refine_ls_abs_structure_details 'Flack H D (1983), Acta Cryst. A39, 876-881'
_refine_ls_abs_structure_Flack 0.1(2)
_refine_ls_extinction_method none
_refine_ls_goodness_of_fit_ref 1.006
_refine_ls_hydrogen_treatment mixed
_refine_ls_matrix_type full
_refine_ls_number_parameters 205
_refine_ls_number_reflns 3256
_refine_ls_number_restraints 1
_refine_ls_restrained_S_all 1.006
_refine_ls_R_factor_all 0.0289
_refine_ls_R_factor_gt 0.0288
_refine_ls_shift/su_max 0.000
_refine_ls_shift/su_mean 0.000
_refine_ls_structure_factor_coef Fsqd
_refine_ls_weighting_details 'calc w=1/[\s^2^(Fo^2^)+(0.0580P)^2^+0.2500P] where P=(Fo^2^+2Fc^2^)/3'
_refine_ls_weighting_scheme calc
_refine_ls_wR_factor_gt 0.0814
_refine_ls_wR_factor_ref 0.0814
_reflns_number_gt 3249
_reflns_number_total 3256
_reflns_threshold_expression >2sigma(I)
_cod_data_source_file jp400648q_si_001.cif
_cod_data_source_block OH1copperX-ray100K
_cod_original_sg_symbol_H-M Pna2(1)
_cod_database_code 1511981

loop_
_symmetry_equiv_pos_as_xyz
'x, y, z'
'-x, -y, z+1/2'
'x+1/2, -y+1/2, z'
'-x+1/2, y+1/2, z+1/2'

loop_
_atom_site_label
_atom_site_type_symbol
_atom_site_fract_x
_atom_site_fract_y
_atom_site_fract_z
_atom_site_U_iso_or_equiv
_atom_site_adp_type
_atom_site_occupancy
_atom_site_symmetry_multiplicity
_atom_site_calc_flag
_atom_site_refinement_flags
O1 O 0.95312(5) 0.34545(9) 0.27381(9) 0.0279(2) Uani 1 1 d .
H1A H 0.9197(12) 0.3185(18) 0.341(2) 0.044(5) Uiso 1 1 d .
N1 N 0.91585(7) 0.72556(11) -0.80058(13) 0.0310(2) Uani 1 1 d .
N2 N 0.65832(8) 0.75400(11) -1.00268(12) 0.0292(2) Uani 1 1 d .
C1 C 0.90319(7) 0.38320(11) 0.16390(12) 0.0205(2) Uani 1 1 d .
C2 C 0.81385(8) 0.36548(10) 0.16041(11) 0.0185(2) Uani 1 1 d .
H2A H 0.7850 0.3265 0.2364 0.022 Uiso 1 1 calc R
C3 C 0.76708(7) 0.40518(10) 0.04505(11) 0.0185(2) Uani 1 1 d .
H3A H 0.7058 0.3942 0.0440 0.022 Uiso 1 1 calc R
C4 C 0.80753(7) 0.46097(9) -0.06988(11) 0.0172(2) Uani 1 1 d .
C5 C 0.89817(7) 0.47872(11) -0.06335(13) 0.0229(2) Uani 1 1 d .
H5A H 0.9274 0.5175 -0.1391 0.027 Uiso 1 1 calc R
C6 C 0.94512(7) 0.44054(12) 0.05159(13) 0.0249(2) Uani 1 1 d .
H6A H 1.0063 0.4533 0.0544 0.030 Uiso 1 1 calc R
C7 C 0.75488(7) 0.49429(10) -0.19051(12) 0.0176(2) Uani 1 1 d .
H7A H 0.6936 0.4882 -0.1791 0.021 Uiso 1 1 calc R
C8 C 0.78290(7) 0.53270(10) -0.31620(12) 0.0180(2) Uani 1 1 d .
H8A H 0.8439 0.5416 -0.3289 0.022 Uiso 1 1 calc R
C9 C 0.72733(7) 0.56139(9) -0.43324(11) 0.0162(2) Uani 1 1 d .
C10 C 0.63015(7) 0.54601(10) -0.42014(11) 0.0171(2) Uani 1 1 d .
H10A H 0.6063 0.6185 -0.3692 0.021 Uiso 1 1 calc R
H10B H 0.6180 0.4708 -0.3638 0.021 Uiso 1 1 calc R
C11 C 0.58290(7) 0.53422(10) -0.56105(11) 0.0199(2) Uani 1 1 d .
C12 C 0.48495(7) 0.55135(14) -0.53694(13) 0.0302(3) Uani 1 1 d .
H12A H 0.4544 0.5472 -0.6266 0.045 Uiso 1 1 calc R
H12B H 0.4744 0.6325 -0.4935 0.045 Uiso 1 1 calc R
H12C H 0.4635 0.4853 -0.4754 0.045 Uiso 1 1 calc R
C13 C 0.59971(8) 0.40658(12) -0.62613(13) 0.0272(3) Uani 1 1 d .
H13A H 0.5722 0.4027 -0.7183 0.041 Uiso 1 1 calc R
H13B H 0.5752 0.3417 -0.5660 0.041 Uiso 1 1 calc R
H13C H 0.6625 0.3935 -0.6358 0.041 Uiso 1 1 calc R
C14 C 0.61462(7) 0.63827(11) -0.65789(12) 0.0211(2) Uani 1 1 d .
H14A H 0.5891 0.6259 -0.7517 0.025 Uiso 1 1 calc R
H14B H 0.5936 0.7192 -0.6218 0.025 Uiso 1 1 calc R
C15 C 0.71193(7) 0.64263(10) -0.67066(11) 0.0179(2) Uani 1 1 d .
C16 C 0.76324(7) 0.60443(10) -0.55412(12) 0.0179(2) Uani 1 1 d .
H16A H 0.8248 0.6092 -0.5610 0.021 Uiso 1 1 calc R
C17 C 0.75012(7) 0.68898(10) -0.78936(11) 0.0188(2) Uani 1 1 d .
C18 C 0.84233(8) 0.70781(11) -0.79803(12) 0.0216(2) Uani 1 1 d .
C19 C 0.69958(8) 0.72581(10) -0.90792(12) 0.0218(2) Uani 1 1 d .

loop_
_atom_site_aniso_label
_atom_site_aniso_U_11
_atom_site_aniso_U_22
_atom_site_aniso_U_33
_atom_site_aniso_U_23
_atom_site_aniso_U_13
_atom_site_aniso_U_12
O1 0.0241(4) 0.0391(5) 0.0204(4) 0.0097(4) -0.0076(3) -0.0044(4)
N1 0.0315(6) 0.0339(6) 0.0275(5) 0.0040(5) 0.0041(5) -0.0053(4)
N2 0.0365(6) 0.0331(5) 0.0178(5) 0.0080(4) -0.0008(4) -0.0034(4)
C1 0.0232(5) 0.0205(5) 0.0178(5) 0.0012(4) -0.0058(4) -0.0004(4)
C2 0.0225(5) 0.0188(5) 0.0142(5) 0.0024(4) 0.0012(4) 0.0003(4)
C3 0.0175(5) 0.0209(5) 0.0171(5) 0.0000(4) 0.0012(4) 0.0013(4)
C4 0.0198(5) 0.0183(5) 0.0135(5) 0.0003(4) -0.0013(4) 0.0007(4)
C5 0.0212(5) 0.0292(6) 0.0182(5) 0.0040(5) 0.0001(4) -0.0061(4)
C6 0.0179(5) 0.0338(6) 0.0230(6) 0.0034(5) -0.0036(4) -0.0055(4)
C7 0.0162(4) 0.0195(5) 0.0170(5) -0.0003(4) -0.0004(4) 0.0003(4)
C8 0.0165(4) 0.0208(5) 0.0168(5) 0.0020(4) -0.0010(4) -0.0006(4)
C9 0.0177(5) 0.0161(5) 0.0150(5) -0.0007(4) -0.0011(4) 0.0002(4)
C10 0.0181(5) 0.0203(5) 0.0129(5) 0.0025(4) -0.0004(4) -0.0002(4)
C11 0.0176(5) 0.0281(5) 0.0141(5) 0.0047(5) -0.0032(4) -0.0032(4)
C12 0.0185(5) 0.0504(8) 0.0216(6) 0.0108(6) -0.0046(4) -0.0035(5)
C13 0.0341(6) 0.0297(6) 0.0178(5) -0.0001(5) -0.0022(5) -0.0094(5)
C14 0.0211(5) 0.0265(6) 0.0158(5) 0.0059(4) -0.0029(4) -0.0003(4)
C15 0.0226(5) 0.0150(5) 0.0161(5) -0.0001(4) 0.0006(4) -0.0012(4)
C16 0.0184(5) 0.0193(5) 0.0159(5) 0.0011(4) 0.0009(4) -0.0002(4)
C17 0.0260(5) 0.0166(5) 0.0138(5) 0.0019(4) 0.0000(4) -0.0010(4)
C18 0.0298(6) 0.0198(5) 0.0152(5) 0.0027(4) 0.0029(4) -0.0030(4)
C19 0.0282(6) 0.0209(5) 0.0162(5) 0.0036(4) 0.0035(4) -0.0036(4)

loop_
_atom_type_symbol
_atom_type_description
_atom_type_scat_dispersion_real
_atom_type_scat_dispersion_imag
_atom_type_scat_source
C C 0.0181 0.0091 'International Tables Vol C Tables 4.2.6.8 and 6.1.1.4'
H H 0.0000 0.0000 'International Tables Vol C Tables 4.2.6.8 and 6.1.1.4'
N N 0.0311 0.0180 'International Tables Vol C Tables 4.2.6.8 and 6.1.1.4'
O O 0.0492 0.0322 'International Tables Vol C Tables 4.2.6.8 and 6.1.1.4'

loop_
_geom_angle_atom_site_label_1
_geom_angle_atom_site_label_2
_geom_angle_atom_site_label_3
_geom_angle
C1 O1 H1A 109.7(12)
O1 C1 C2 122.32(10)
O1 C1 C6 117.77(10)
C2 C1 C6 119.91(10)
C3 C2 C1 119.39(10)
C3 C2 H2A 120.3
C1 C2 H2A 120.3
C2 C3 C4 121.93(10)
C2 C3 H3A 119.0
C4 C3 H3A 119.0
C3 C4 C5 117.57(10)
C3 C4 C7 118.89(9)
C5 C4 C7 123.52(10)
C6 C5 C4 120.87(10)
C6 C5 H5A 119.6
C4 C5 H5A 119.6
C5 C6 C1 120.32(10)
C5 C6 H6A 119.8
C1 C6 H6A 119.8
C8 C7 C4 127.51(9)
C8 C7 H7A 116.2
C4 C7 H7A 116.2
C7 C8 C9 124.92(10)
C7 C8 H8A 117.5
C9 C8 H8A 117.5
C16 C9 C8 119.54(9)
C16 C9 C10 120.58(9)
C8 C9 C10 119.87(9)
C9 C10 C11 113.79(9)
C9 C10 H10A 108.8
C11 C10 H10A 108.8
C9 C10 H10B 108.8
C11 C10 H10B 108.8
H10A C10 H10B 107.7
C13 C11 C14 110.73(10)
C13 C11 C12 109.56(10)
C14 C11 C12 108.41(9)
C13 C11 C10 110.62(9)
C14 C11 C10 108.73(9)
C12 C11 C10 108.73(9)
C11 C12 H12A 109.5
C11 C12 H12B 109.5
H12A C12 H12B 109.5
C11 C12 H12C 109.5
H12A C12 H12C 109.5
H12B C12 H12C 109.5
C11 C13 H13A 109.5
C11 C13 H13B 109.5
H13A C13 H13B 109.5
C11 C13 H13C 109.5
H13A C13 H13C 109.5
H13B C13 H13C 109.5
C15 C14 C11 112.89(9)
C15 C14 H14A 109.0
C11 C14 H14A 109.0
C15 C14 H14B 109.0
C11 C14 H14B 109.0
H14A C14 H14B 107.8
C17 C15 C16 121.08(10)
C17 C15 C14 120.30(10)
C16 C15 C14 118.53(9)
C9 C16 C15 122.58(9)
C9 C16 H16A 118.7
C15 C16 H16A 118.7
C15 C17 C19 121.70(10)
C15 C17 C18 121.43(10)
C19 C17 C18 116.81(10)
N1 C18 C17 177.45(13)
N2 C19 C17 179.07(13)

loop_
_geom_bond_atom_site_label_1
_geom_bond_atom_site_label_2
_geom_bond_distance
O1 C1 1.3649(13)
O1 H1A 0.87(2)
N1 C18 1.1463(16)
N2 C19 1.1483(17)
C1 C2 1.3867(16)
C1 C6 1.3976(16)
C2 C3 1.3860(15)
C2 H2A 0.9500
C3 C4 1.3997(15)
C3 H3A 0.9500
C4 C5 1.4076(15)
C4 C7 1.4558(15)
C5 C6 1.3793(16)
C5 H5A 0.9500
C6 H6A 0.9500
C7 C8 1.3441(15)
C7 H7A 0.9500
C8 C9 1.4431(14)
C8 H8A 0.9500
C9 C16 1.3639(15)
C9 C10 1.5082(14)
C10 C11 1.5384(15)
C10 H10A 0.9900
C10 H10B 0.9900
C11 C13 1.5289(17)
C11 C14 1.5328(15)
C11 C12 1.5344(15)
C12 H12A 0.9800
C12 H12B 0.9800
C12 H12C 0.9800
C13 H13A 0.9800
C13 H13B 0.9800
C13 H13C 0.9800
C14 C15 1.5015(15)
C14 H14A 0.9900
C14 H14B 0.9900
C15 C17 1.3735(15)
C15 C16 1.4274(15)
C16 H16A 0.9500
C17 C19 1.4320(16)
C17 C18 1.4342(16)

loop_
_geom_hbond_atom_site_label_D
_geom_hbond_atom_site_label_H
_geom_hbond_atom_site_label_A
_geom_hbond_distance_DH
_geom_hbond_distance_HA
_geom_hbond_distance_DA
_geom_hbond_angle_DHA
_geom_hbond_site_symmetry_A
O1 H1A N2 0.87(2) 2.04(2) 2.9134(15) 179.6(19) 4_646

loop_
_geom_torsion_atom_site_label_1
_geom_torsion_atom_site_label_2
_geom_torsion_atom_site_label_3
_geom_torsion_atom_site_label_4
_geom_torsion
O1 C1 C2 C3 -179.49(10)
C6 C1 C2 C3 -0.06(16)
C1 C2 C3 C4 1.16(16)
C2 C3 C4 C5 -1.60(16)
C2 C3 C4 C7 176.75(10)
C3 C4 C5 C6 0.97(17)
C7 C4 C5 C6 -177.29(11)
C4 C5 C6 C1 0.07(19)
O1 C1 C6 C5 178.91(11)
C2 C1 C6 C5 -0.54(18)
C3 C4 C7 C8 -170.42(11)
C5 C4 C7 C8 7.82(18)
C4 C7 C8 C9 178.30(10)
C7 C8 C9 C16 177.37(10)
C7 C8 C9 C10 -1.43(16)
C16 C9 C10 C11 21.75(14)
C8 C9 C10 C11 -159.46(9)
C9 C10 C11 C13 73.37(11)
C9 C10 C11 C14 -48.43(12)
C9 C10 C11 C12 -166.27(9)
C13 C11 C14 C15 -68.83(12)
C12 C11 C14 C15 170.96(10)
C10 C11 C14 C15 52.91(13)
C11 C14 C15 C17 152.52(10)
C11 C14 C15 C16 -31.03(14)
C8 C9 C16 C15 -175.64(10)
C10 C9 C16 C15 3.15(16)
C17 C15 C16 C9 178.06(10)
C14 C15 C16 C9 1.65(16)
C16 C15 C17 C19 178.98(10)
C14 C15 C17 C19 -4.66(16)
C16 C15 C17 C18 -3.76(16)
C14 C15 C17 C18 172.59(10)
C15 C17 C18 N1 -55(3)
C19 C17 C18 N1 122(3)
C15 C17 C19 N2 -38(9)
C18 C17 C19 N2 145(9)
